data_1520881
loop_
_publ_author_name
'Boulahya, K.'
'Parras, M.'
'Gonzalez-Calbet, J.M.'

_publ_section_title
;
 The An+2 Bn B' O3n+3 family (B = B' = Co): ordered intergrowth between
 2h-(Ba Co O3) and Ca3 Co2 O6 structures
;
_journal_name_full 'Journal of Solid State Chemistry'
_journal_page_first 116
_journal_page_last 127
_journal_volume 145
_journal_year 1999
_chemical_formula_sum 'Co4 O12 Sr5'
_chemical_name_systematic 'Sr5 Co4 O12'
_space_group_IT_number 158
_symmetry_space_group_name_Hall 'P 3 -2"c'
_symmetry_space_group_name_H-M 'P 3 c 1'
_cell_angle_alpha 90
_cell_angle_beta 90
_cell_angle_gamma 120
_cell_formula_units_Z 6
_cell_length_a 9.4
_cell_length_b 9.4
_cell_length_c 20.2
_cell_volume 1545.744
_citation_journal_id_ASTM JSSCBI
_cod_data_source_file Boulahya_JSSCBI_1999_255.cif
_cod_data_source_block Co4O12Sr5
_cod_database_code 1520881

loop_
_symmetry_equiv_pos_as_xyz
x,y,z
-y,x-y,z
-x+y,-x,z
-y,-x,z+1/2
x,x-y,z+1/2
-x+y,y,z+1/2

loop_
_atom_site_label
_atom_site_type_symbol
_atom_site_fract_x
_atom_site_fract_y
_atom_site_fract_z
_atom_site_occupancy
_atom_site_U_iso_or_equiv
Co4 Co+3 0 0 0.35 1 0.0
Co2 Co+3 0 0 0.25 1 0.0
O9 O-2 0.666 0.16 0.3 1 0.0
Co1 Co+3 0 0 0 1 0.0
O11 O-2 0.166 0 0.4 1 0.0
Sr2 Sr+2 0.333 0 0.1 1 0.0
Co8 Co+3 0.3333 0.6666 0.25 1 0.0
Co6 Co+3 0.3333 0.6666 0.5 1 0.0
Sr5 Sr+2 0.666 0 0.4 1 0.0
Co9 Co+3 0.6666 0.3333 0.2 1 0.0
O6 O-2 0.166 0 0.2 1 0.0
O8 O-2 0.166 0.166 0.3 1 0.0
O5 O-2 0.333 0.5 0.1 1 0.0
Sr1 Sr+2 0.666 0 0 1 0.0
Co7 Co+3 0.3333 0.6666 0.15 1 0.0
Co12 Co+3 0.6666 0.3333 0.45 1 0.0
O1 O-2 0.5 0.166 0 1 0.0
O10 O-2 0.333 0.5 0.3 1 0.0
O12 O-2 0.5 0.166 0.4 1 0.0
Co5 Co+3 0.3333 0.6666 0.4 1 0.0
Co3 Co+3 0 0 0.15 1 0.0
O2 O-2 0.166 0.5 0 1 0.0
Co11 Co+3 0.6666 0.3333 0.05 1 0.0
O7 O-2 0.166 0.5 0.2 1 0.0
Sr4 Sr+2 0.333 0 0.3 1 0.0
Sr3 Sr+2 0.666 0 0.2 1 0.0
O3 O-2 0.166 0.166 0.1 1 0.0
Co10 Co+3 0.6666 0.3333 0.35 1 0.0
O4 O-2 0.666 0.166 0.1 1 0.0
